data_2240218
loop_
_publ_author_name
'Kayalvizhi, M.'
'Vasuki, G.'
'Kumar, R. Raj'
'Rao, V. Rajeswar'

_publ_section_title
;
 Crystal structure of
 (<i>Z</i>)-3-{3-(4-chlorophenyl)-2-[(4-chlorophenyl)imino]-2,3-dihydrothiazol-4-yl}-2<i>H</i>-chromen-2-one
;
_journal_coeditor_code ZS2320
_journal_issue 12
_journal_name_full 'Acta Crystallographica Section E'
_journal_page_first o1268
_journal_page_last o1269
_journal_paper_doi 10.1107/S1600536814024775
_journal_volume 70
_journal_year 2014
_chemical_formula_iupac 'C24 H14 Cl2 N2 O2 S'
_chemical_formula_moiety 'C24 H14 Cl2 N2 O2 S'
_chemical_formula_sum 'C24 H14 Cl2 N2 O2 S'
_chemical_formula_weight 465.33
_chemical_name_systematic
(<i>Z</i>)-3-{3-(4-Chlorophenyl)-2-[(4-chlorophenyl)imino]-2,3-dihydrothiazol-4-yl}-2<i>H</i>-chromen-2-one
_space_group_crystal_system monoclinic
_space_group_IT_number 4
_space_group_name_Hall 'P 2yb'
_space_group_name_H-M_alt 'P 1 21 1'
_symmetry_space_group_name_Hall 'P 2yb'
_symmetry_space_group_name_H-M 'P 1 21 1'
_atom_sites_solution_hydrogens geom
_audit_creation_method SHELXL-2014
_cell_angle_alpha 90
_cell_angle_beta 111.587(2)
_cell_angle_gamma 90
_cell_formula_units_Z 2
_cell_length_a 9.1491(7)
_cell_length_b 10.3099(8)
_cell_length_c 11.9347(10)
_cell_measurement_reflns_used 5853
_cell_measurement_temperature 296(2)
_cell_measurement_theta_max 29.878
_cell_measurement_theta_min 4.788
_cell_volume 1046.80(14)
_computing_cell_refinement
;
APEX2 and SAINT (Bruker, 2004)
;
_computing_data_collection
;
APEX2 (Bruker, 2004)
;
_computing_data_reduction
;
SAINT and XPREP (Bruker, 2004)
;
_computing_molecular_graphics
;
ORTEP-3 for Windows (Farrugia, 2012)
;
_computing_publication_material
;
PLATON (Spek, 2009)
;
_computing_structure_refinement
;
SHELXL97 (Sheldrick, 2008)
;
_computing_structure_solution
;
SHELXS97 (Sheldrick, 2008)
;
_diffrn_ambient_temperature 296(2)
_diffrn_measured_fraction_theta_full 1.000
_diffrn_measured_fraction_theta_max 0.930
_diffrn_measurement_device_type 'Bruker Kappa APEXII CCD'
_diffrn_measurement_method '\w and \f scans'
_diffrn_radiation_monochromator graphite
_diffrn_radiation_source 'fine-focus sealed tube'
_diffrn_radiation_type MoK\a
_diffrn_radiation_wavelength 0.71073
_diffrn_reflns_av_R_equivalents 0.0241
_diffrn_reflns_limit_h_max 12
_diffrn_reflns_limit_h_min -12
_diffrn_reflns_limit_k_max 14
_diffrn_reflns_limit_k_min -13
_diffrn_reflns_limit_l_max 16
_diffrn_reflns_limit_l_min -16
_diffrn_reflns_number 15409
_diffrn_reflns_theta_full 25.242
_diffrn_reflns_theta_max 30.171
_diffrn_reflns_theta_min 2.394
_exptl_absorpt_coefficient_mu 0.435
_exptl_absorpt_correction_T_max 1.000
_exptl_absorpt_correction_T_min 0.897
_exptl_absorpt_correction_type multi-scan
_exptl_absorpt_process_details
;
(SADABS; Bruker, 1999)
;
_exptl_crystal_colour colourless
_exptl_crystal_density_diffrn 1.476
_exptl_crystal_description block
_exptl_crystal_F_000 476
_exptl_crystal_size_max 0.350
_exptl_crystal_size_mid 0.300
_exptl_crystal_size_min 0.250
_refine_diff_density_max 0.174
_refine_diff_density_min -0.203
_refine_ls_abs_structure_details
;
Flack <i>x</i> determined using 1604 quotients
[(<i>I</i>^+^)-(<i>I</i>^-^)]/[(<i>I</i>^+^)+(<i>I</i>^-^)]
(Parsons <i>et al.</i>, 2013)
;
_refine_ls_abs_structure_Flack -0.004(19)
_refine_ls_extinction_method none
_refine_ls_goodness_of_fit_ref 1.026
_refine_ls_hydrogen_treatment constr
_refine_ls_matrix_type full
_refine_ls_number_parameters 280
_refine_ls_number_reflns 5549
_refine_ls_number_restraints 1
_refine_ls_restrained_S_all 1.025
_refine_ls_R_factor_all 0.0629
_refine_ls_R_factor_gt 0.0341
_refine_ls_shift/su_max 0.000
_refine_ls_shift/su_mean 0.000
_refine_ls_structure_factor_coef Fsqd
_refine_ls_weighting_details 'w=1/[\s^2^(Fo^2^)+(0.0251P)^2^+0.1767P] where P=(Fo^2^+2Fc^2^)/3'
_refine_ls_weighting_scheme calc
_refine_ls_wR_factor_gt 0.0646
_refine_ls_wR_factor_ref 0.0754
_reflns_number_gt 4070
_reflns_number_total 5549
_reflns_threshold_expression I>2\s(I)
_cod_data_source_file zs2320sup1.cif
_cod_data_source_block I
_cod_database_code 2240218
_cod_database_fobs_code 2240218
_shelx_space_group_comment
;
The symmetry employed for this shelxl refinement is uniquely defined
by the following loop, which should always be used as a source of
symmetry information in preference to the above space-group names.
They are only intended as comments.
;
_shelxl_version_number 2.014

loop_
_space_group_symop_operation_xyz
'x, y, z'
'-x, y+1/2, -z'

loop_
_atom_site_type_symbol
_atom_site_label
_atom_site_fract_x
_atom_site_fract_y
_atom_site_fract_z
_atom_site_U_iso_or_equiv
_atom_site_adp_type
_atom_site_calc_flag
_atom_site_occupancy
Cl Cl1 0.73427(9) 0.67172(10) 1.28483(6) 0.0611(2) Uani d 1
Cl Cl2 0.07802(15) 0.15926(9) 0.32829(9) 0.0911(3) Uani d 1
S S1 0.42551(10) 0.84490(8) 0.71595(7) 0.0526(2) Uani d 1
O O1 0.2030(2) 0.7096(2) 0.17243(18) 0.0552(6) Uani d 1
O O2 0.3924(2) 0.6405(2) 0.33588(19) 0.0611(6) Uani d 1
N N1 0.3118(2) 0.6598(2) 0.56482(18) 0.0408(5) Uani d 1
N N2 0.4358(3) 0.5837(2) 0.7613(2) 0.0536(7) Uani d 1
C C1 0.2735(3) 0.7030(3) 0.2954(2) 0.0438(7) Uani d 1
C C2 0.1989(3) 0.7740(3) 0.3656(2) 0.0366(6) Uani d 1
C C3 0.0669(3) 0.8415(3) 0.3101(2) 0.0386(6) Uani d 1
H H3 0.0194 0.8846 0.3562 0.046 Uiso calc 1
C C4 -0.0030(3) 0.8489(3) 0.1811(2) 0.0392(6) Uani d 1
C C5 -0.1396(4) 0.9181(3) 0.1185(3) 0.0511(8) Uani d 1
H H5 -0.1912 0.9631 0.1607 0.061 Uiso calc 1
C C6 -0.1983(4) 0.9202(4) -0.0050(3) 0.0606(9) Uani d 1
H H6 -0.2893 0.9667 -0.0465 0.073 Uiso calc 1
C C7 -0.1228(4) 0.8536(4) -0.0675(3) 0.0690(10) Uani d 1
H H7 -0.1631 0.8562 -0.1513 0.083 Uiso calc 1
C C8 0.0110(4) 0.7834(4) -0.0087(3) 0.0645(9) Uani d 1
H H8 0.0611 0.7378 -0.0515 0.077 Uiso calc 1
C C9 0.0692(3) 0.7822(3) 0.1157(2) 0.0452(7) Uani d 1
C C10 0.2782(3) 0.7744(3) 0.4978(2) 0.0379(6) Uani d 1
C C11 0.3305(4) 0.8795(3) 0.5646(3) 0.0462(7) Uani d 1
H H11 0.3174 0.9632 0.5333 0.055 Uiso calc 1
C C12 0.3931(3) 0.6762(3) 0.6869(2) 0.0428(6) Uani d 1
C C13 0.5081(3) 0.6096(3) 0.8852(3) 0.0453(7) Uani d 1
C C14 0.6503(4) 0.5525(3) 0.9501(3) 0.0551(8) Uani d 1
H H14 0.6992 0.5005 0.9106 0.066 Uiso calc 1
C C15 0.7211(4) 0.5712(3) 1.0723(3) 0.0559(9) Uani d 1
H H15 0.8178 0.5330 1.1149 0.067 Uiso calc 1
C C16 0.6480(3) 0.6468(3) 1.1310(2) 0.0422(6) Uani d 1
C C17 0.5071(3) 0.7039(3) 1.0692(3) 0.0531(8) Uani d 1
H H17 0.4584 0.7554 1.1092 0.064 Uiso calc 1
C C18 0.4369(3) 0.6845(4) 0.9460(3) 0.0556(8) Uani d 1
H H18 0.3402 0.7227 0.9036 0.067 Uiso calc 1
C C19 0.1469(4) 0.3047(3) 0.4032(3) 0.0506(8) Uani d 1
C C20 0.3036(4) 0.3174(3) 0.4712(3) 0.0536(8) Uani d 1
H H20 0.3723 0.2485 0.4792 0.064 Uiso calc 1
C C21 0.3576(4) 0.4336(3) 0.5275(3) 0.0492(8) Uani d 1
H H21 0.4636 0.4437 0.5745 0.059 Uiso calc 1
C C22 0.2553(3) 0.5348(3) 0.5145(2) 0.0377(6) Uani d 1
C C23 0.0977(3) 0.5194(3) 0.4499(3) 0.0443(7) Uani d 1
H H23 0.0285 0.5871 0.4448 0.053 Uiso calc 1
C C24 0.0419(4) 0.4032(3) 0.3925(3) 0.0527(8) Uani d 1
H H24 -0.0645 0.3920 0.3476 0.063 Uiso calc 1

loop_
_atom_site_aniso_label
_atom_site_aniso_U_11
_atom_site_aniso_U_22
_atom_site_aniso_U_33
_atom_site_aniso_U_12
_atom_site_aniso_U_13
_atom_site_aniso_U_23
Cl1 0.0589(4) 0.0805(6) 0.0361(4) -0.0094(4) 0.0086(3) 0.0030(4)
Cl2 0.1509(9) 0.0438(4) 0.0690(6) -0.0333(6) 0.0292(6) -0.0135(5)
S1 0.0634(5) 0.0460(4) 0.0382(4) -0.0074(4) 0.0069(3) -0.0095(3)
O1 0.0514(11) 0.0756(15) 0.0401(11) 0.0026(11) 0.0187(10) -0.0100(10)
O2 0.0481(12) 0.0787(17) 0.0577(13) 0.0119(12) 0.0209(10) -0.0019(12)
N1 0.0441(12) 0.0374(11) 0.0330(11) -0.0043(11) 0.0050(9) -0.0020(11)
N2 0.0641(17) 0.0458(15) 0.0380(13) -0.0036(12) 0.0037(12) -0.0006(11)
C1 0.0427(15) 0.0492(16) 0.0404(15) -0.0036(14) 0.0162(13) -0.0047(13)
C2 0.0404(15) 0.0341(13) 0.0357(14) -0.0053(12) 0.0144(12) -0.0038(11)
C3 0.0476(15) 0.0300(12) 0.0390(14) -0.0045(13) 0.0170(12) -0.0054(12)
C4 0.0445(14) 0.0337(13) 0.0367(13) -0.0076(13) 0.0117(12) -0.0020(12)
C5 0.0561(19) 0.0434(16) 0.0460(17) 0.0003(14) 0.0096(15) 0.0001(14)
C6 0.063(2) 0.058(2) 0.0460(18) 0.0005(17) 0.0026(16) 0.0053(16)
C7 0.078(2) 0.082(2) 0.0355(16) -0.005(2) 0.0079(17) 0.0021(19)
C8 0.066(2) 0.088(3) 0.0402(17) -0.007(2) 0.0208(16) -0.0091(18)
C9 0.0461(16) 0.0518(17) 0.0372(15) -0.0077(14) 0.0146(13) -0.0026(13)
C10 0.0371(14) 0.0396(15) 0.0352(14) -0.0007(12) 0.0112(12) -0.0027(12)
C11 0.0566(19) 0.0402(17) 0.0398(16) -0.0039(13) 0.0154(14) -0.0043(12)
C12 0.0399(13) 0.0471(17) 0.0370(14) -0.0047(14) 0.0090(11) -0.0071(14)
C13 0.0475(16) 0.0430(15) 0.0381(15) -0.0052(13) 0.0069(13) 0.0019(13)
C14 0.066(2) 0.0477(17) 0.0456(17) 0.0145(16) 0.0142(16) 0.0030(14)
C15 0.0490(18) 0.061(2) 0.0464(18) 0.0120(15) 0.0039(15) 0.0077(15)
C16 0.0402(14) 0.0489(16) 0.0332(13) -0.0061(13) 0.0086(11) 0.0064(13)
C17 0.0462(16) 0.072(2) 0.0430(16) 0.0079(16) 0.0182(13) 0.0052(15)
C18 0.0384(14) 0.081(2) 0.0429(16) 0.0096(17) 0.0095(13) 0.0070(18)
C19 0.079(2) 0.0358(15) 0.0362(15) -0.0115(15) 0.0207(15) -0.0025(12)
C20 0.072(2) 0.0378(17) 0.0506(18) 0.0081(14) 0.0218(17) 0.0017(13)
C21 0.0434(17) 0.0474(18) 0.0496(18) 0.0029(14) 0.0089(14) -0.0011(14)
C22 0.0441(16) 0.0356(14) 0.0315(13) -0.0028(12) 0.0118(12) -0.0021(11)
C23 0.0390(15) 0.0445(17) 0.0459(16) -0.0006(12) 0.0114(13) -0.0011(13)
C24 0.0486(17) 0.0565(19) 0.0447(17) -0.0186(16) 0.0075(14) 0.0003(15)

loop_
_atom_type_symbol
_atom_type_description
_atom_type_scat_dispersion_real
_atom_type_scat_dispersion_imag
_atom_type_scat_source
C C 0.0033 0.0016 'International Tables Vol C Tables 4.2.6.8 and 6.1.1.4'
H H 0.0000 0.0000 'International Tables Vol C Tables 4.2.6.8 and 6.1.1.4'
N N 0.0061 0.0033 'International Tables Vol C Tables 4.2.6.8 and 6.1.1.4'
O O 0.0106 0.0060 'International Tables Vol C Tables 4.2.6.8 and 6.1.1.4'
S S 0.1246 0.1234 'International Tables Vol C Tables 4.2.6.8 and 6.1.1.4'
Cl Cl 0.1484 0.1585 'International Tables Vol C Tables 4.2.6.8 and 6.1.1.4'

loop_
_geom_angle_atom_site_label_1
_geom_angle_atom_site_label_2
_geom_angle_atom_site_label_3
_geom_angle
C11 S1 C12 90.84(13)
C1 O1 C9 122.3(2)
C12 N1 C10 114.9(2)
C12 N1 C22 121.5(2)
C10 N1 C22 123.41(19)
C12 N2 C13 120.0(3)
O2 C1 O1 117.1(3)
O2 C1 C2 125.8(3)
O1 C1 C2 117.1(2)
C3 C2 C1 120.3(2)
C3 C2 C10 121.8(2)
C1 C2 C10 117.8(2)
C2 C3 C4 121.5(3)
C2 C3 H3 119.2
C4 C3 H3 119.2
C9 C4 C5 118.3(3)
C9 C4 C3 117.6(2)
C5 C4 C3 124.1(3)
C6 C5 C4 120.2(3)
C6 C5 H5 119.9
C4 C5 H5 119.9
C5 C6 C7 120.0(3)
C5 C6 H6 120.0
C7 C6 H6 120.0
C6 C7 C8 121.2(3)
C6 C7 H7 119.4
C8 C7 H7 119.4
C7 C8 C9 118.3(3)
C7 C8 H8 120.9
C9 C8 H8 120.9
C4 C9 C8 122.0(3)
C4 C9 O1 121.1(2)
C8 C9 O1 117.0(3)
C11 C10 N1 113.1(2)
C11 C10 C2 124.9(3)
N1 C10 C2 121.9(2)
C10 C11 S1 113.0(2)
C10 C11 H11 123.5
S1 C11 H11 123.5
N2 C12 N1 123.8(3)
N2 C12 S1 128.0(2)
N1 C12 S1 108.2(2)
C18 C13 C14 118.4(3)
C18 C13 N2 122.1(3)
C14 C13 N2 119.4(3)
C15 C14 C13 121.0(3)
C15 C14 H14 119.5
C13 C14 H14 119.5
C14 C15 C16 119.5(3)
C14 C15 H15 120.2
C16 C15 H15 120.2
C17 C16 C15 120.7(3)
C17 C16 Cl1 118.8(2)
C15 C16 Cl1 120.5(2)
C16 C17 C18 119.2(3)
C16 C17 H17 120.4
C18 C17 H17 120.4
C13 C18 C17 121.1(3)
C13 C18 H18 119.5
C17 C18 H18 119.5
C20 C19 C24 121.9(3)
C20 C19 Cl2 119.3(3)
C24 C19 Cl2 118.7(3)
C19 C20 C21 118.9(3)
C19 C20 H20 120.5
C21 C20 H20 120.5
C22 C21 C20 120.0(3)
C22 C21 H21 120.0
C20 C21 H21 120.0
C23 C22 C21 120.6(3)
C23 C22 N1 118.7(2)
C21 C22 N1 120.7(2)
C22 C23 C24 120.0(3)
C22 C23 H23 120.0
C24 C23 H23 120.0
C19 C24 C23 118.5(3)
C19 C24 H24 120.7
C23 C24 H24 120.7

loop_
_geom_bond_atom_site_label_1
_geom_bond_atom_site_label_2
_geom_bond_distance
Cl1 C16 1.731(3)
Cl2 C19 1.741(3)
S1 C11 1.729(3)
S1 C12 1.777(3)
O1 C1 1.371(3)
O1 C9 1.382(4)
O2 C1 1.203(3)
N1 C12 1.381(3)
N1 C10 1.396(4)
N1 C22 1.436(3)
N2 C12 1.263(4)
N2 C13 1.406(4)
C1 C2 1.457(4)
C2 C3 1.339(4)
C2 C10 1.474(4)
C3 C4 1.435(3)
C3 H3 0.9300
C4 C9 1.378(4)
C4 C5 1.394(4)
C5 C6 1.371(4)
C5 H5 0.9300
C6 C7 1.372(5)
C6 H6 0.9300
C7 C8 1.372(5)
C7 H7 0.9300
C8 C9 1.380(4)
C8 H8 0.9300
C10 C11 1.326(4)
C11 H11 0.9300
C13 C18 1.376(4)
C13 C14 1.378(4)
C14 C15 1.374(4)
C14 H14 0.9300
C15 C16 1.375(4)
C15 H15 0.9300
C16 C17 1.362(4)
C17 C18 1.386(4)
C17 H17 0.9300
C18 H18 0.9300
C19 C20 1.369(5)
C19 C24 1.371(5)
C20 C21 1.373(4)
C20 H20 0.9300
C21 C22 1.371(4)
C21 H21 0.9300
C22 C23 1.371(4)
C23 C24 1.381(4)
C23 H23 0.9300
C24 H24 0.9300

loop_
_geom_torsion_atom_site_label_1
_geom_torsion_atom_site_label_2
_geom_torsion_atom_site_label_3
_geom_torsion_atom_site_label_4
_geom_torsion
C9 O1 C1 O2 -177.6(3)
C9 O1 C1 C2 1.5(4)
O2 C1 C2 C3 179.3(3)
O1 C1 C2 C3 0.3(4)
O2 C1 C2 C10 2.7(4)
O1 C1 C2 C10 -176.4(2)
C1 C2 C3 C4 -1.5(4)
C10 C2 C3 C4 175.0(2)
C2 C3 C4 C9 1.0(4)
C2 C3 C4 C5 -179.7(3)
C9 C4 C5 C6 -0.7(4)
C3 C4 C5 C6 179.9(3)
C4 C5 C6 C7 0.2(5)
C5 C6 C7 C8 0.5(6)
C6 C7 C8 C9 -0.6(6)
C5 C4 C9 C8 0.6(4)
C3 C4 C9 C8 -180.0(3)
C5 C4 C9 O1 -178.6(3)
C3 C4 C9 O1 0.8(4)
C7 C8 C9 C4 0.1(5)
C7 C8 C9 O1 179.3(3)
C1 O1 C9 C4 -2.0(4)
C1 O1 C9 C8 178.7(3)
C12 N1 C10 C11 -0.4(3)
C22 N1 C10 C11 174.3(3)
C12 N1 C10 C2 177.1(2)
C22 N1 C10 C2 -8.2(4)
C3 C2 C10 C11 -58.0(4)
C1 C2 C10 C11 118.6(3)
C3 C2 C10 N1 124.9(3)
C1 C2 C10 N1 -58.5(4)
N1 C10 C11 S1 0.0(3)
C2 C10 C11 S1 -177.3(2)
C12 S1 C11 C10 0.2(3)
C13 N2 C12 N1 -175.3(3)
C13 N2 C12 S1 5.4(4)
C10 N1 C12 N2 -178.8(3)
C22 N1 C12 N2 6.4(4)
C10 N1 C12 S1 0.5(3)
C22 N1 C12 S1 -174.3(2)
C11 S1 C12 N2 178.9(3)
C11 S1 C12 N1 -0.4(2)
C12 N2 C13 C18 56.7(4)
C12 N2 C13 C14 -127.2(3)
C18 C13 C14 C15 -1.0(5)
N2 C13 C14 C15 -177.2(3)
C13 C14 C15 C16 0.8(5)
C14 C15 C16 C17 -0.5(5)
C14 C15 C16 Cl1 179.9(3)
C15 C16 C17 C18 0.4(5)
Cl1 C16 C17 C18 -180.0(3)
C14 C13 C18 C17 0.9(5)
N2 C13 C18 C17 177.0(3)
C16 C17 C18 C13 -0.6(5)
C24 C19 C20 C21 -1.9(5)
Cl2 C19 C20 C21 178.3(2)
C19 C20 C21 C22 -0.4(5)
C20 C21 C22 C23 3.0(5)
C20 C21 C22 N1 -175.1(3)
C12 N1 C22 C23 122.6(3)
C10 N1 C22 C23 -51.8(4)
C12 N1 C22 C21 -59.4(4)
C10 N1 C22 C21 126.3(3)
C21 C22 C23 C24 -3.2(4)
N1 C22 C23 C24 174.9(3)
C20 C19 C24 C23 1.7(5)
Cl2 C19 C24 C23 -178.6(2)
C22 C23 C24 C19 0.9(4)
